data_7219776
loop_
_publ_author_name
'Clegg, William'
'Holcroft, James M.'
'Martin, Nicola C.'

_publ_section_title
;
 Copper pyromellitates: a complex story
;
_journal_issue 14
_journal_name_full CrystEngComm
_journal_page_first 2857
_journal_paper_doi 10.1039/C5CE00470E
_journal_volume 17
_journal_year 2015
_chemical_formula_moiety 'C10 H14 Cu2 O14,4 H2 O'
_chemical_formula_sum 'C10 H22 Cu2 O18'
_chemical_formula_weight 557.35
_chemical_name_systematic
;
 ?
;
_space_group_crystal_system monoclinic
_space_group_IT_number 15
_space_group_name_Hall '-C 2yc'
_space_group_name_H-M_alt 'C 1 2/c 1'
_symmetry_space_group_name_Hall '-C 2yc'
_symmetry_space_group_name_H-M 'C 1 2/c 1'
_atom_sites_solution_hydrogens mixed
_atom_sites_solution_primary direct
_atom_sites_solution_secondary difmap
_audit_creation_method SHELXL-2014/7
_audit_update_record
;
2015-01-16 deposited with the CCDC.
2015-02-02 downloaded from the CCDC.
;
_cell_angle_alpha 90
_cell_angle_beta 113.503(2)
_cell_angle_gamma 90
_cell_formula_units_Z 4
_cell_length_a 12.1518(8)
_cell_length_b 18.1413(11)
_cell_length_c 9.5816(6)
_cell_measurement_reflns_used 6591
_cell_measurement_temperature 160(2)
_cell_measurement_theta_max 28.133
_cell_measurement_theta_min 2.318
_cell_volume 1937.0(2)
_computing_cell_refinement 'Bruker SAINT'
_computing_data_collection 'Bruker SMART'
_computing_data_reduction 'Bruker SAINT'
_computing_molecular_graphics 'Bruker SHELXTL'
_computing_publication_material 'Bruker SHELXTL and local programs'
_computing_structure_refinement SHELXL-2014/7
_computing_structure_solution 'Bruker SHELXTL'
_diffrn_ambient_temperature 160(2)
_diffrn_measured_fraction_theta_full 1.000
_diffrn_measured_fraction_theta_max 0.947
_diffrn_measurement_device_type 'Bruker SMART 1K CCD diffractometer'
_diffrn_measurement_method 'narrow-frame \w scans'
_diffrn_radiation_type MoK\a
_diffrn_radiation_wavelength 0.71073
_diffrn_reflns_av_R_equivalents 0.0258
_diffrn_reflns_av_unetI/netI 0.0231
_diffrn_reflns_Laue_measured_fraction_full 1.000
_diffrn_reflns_Laue_measured_fraction_max 0.947
_diffrn_reflns_limit_h_max 16
_diffrn_reflns_limit_h_min -15
_diffrn_reflns_limit_k_max 23
_diffrn_reflns_limit_k_min -23
_diffrn_reflns_limit_l_max 12
_diffrn_reflns_limit_l_min -12
_diffrn_reflns_number 7999
_diffrn_reflns_point_group_measured_fraction_full 1.000
_diffrn_reflns_point_group_measured_fraction_max 0.947
_diffrn_reflns_theta_full 25.242
_diffrn_reflns_theta_max 28.179
_diffrn_reflns_theta_min 2.145
_diffrn_source 'sealed tube'
_exptl_absorpt_coefficient_mu 2.287
_exptl_absorpt_correction_T_max 0.660
_exptl_absorpt_correction_T_min 0.640
_exptl_absorpt_correction_type multi-scan
_exptl_absorpt_process_details SADABS
_exptl_crystal_colour Blue
_exptl_crystal_density_diffrn 1.911
_exptl_crystal_density_method 'not measured'
_exptl_crystal_description Block
_exptl_crystal_F_000 1136
_exptl_crystal_recrystallization_method 'Obtained direct from slow diffusion synthesis'
_exptl_crystal_size_max 0.210
_exptl_crystal_size_mid 0.200
_exptl_crystal_size_min 0.200
_refine_diff_density_max 0.519
_refine_diff_density_min -0.431
_refine_diff_density_rms 0.072
_refine_ls_extinction_method none
_refine_ls_goodness_of_fit_ref 1.084
_refine_ls_hydrogen_treatment mixed
_refine_ls_matrix_type full
_refine_ls_number_parameters 166
_refine_ls_number_reflns 2253
_refine_ls_number_restraints 15
_refine_ls_restrained_S_all 1.082
_refine_ls_R_factor_all 0.0266
_refine_ls_R_factor_gt 0.0235
_refine_ls_shift/su_max 0.002
_refine_ls_shift/su_mean 0.000
_refine_ls_structure_factor_coef Fsqd
_refine_ls_weighting_details 'w=1/[\s^2^(Fo^2^)+(0.0285P)^2^+2.8396P] where P=(Fo^2^+2Fc^2^)/3'
_refine_ls_weighting_scheme calc
_refine_ls_wR_factor_gt 0.0593
_refine_ls_wR_factor_ref 0.0608
_reflns_Friedel_coverage 0.000
_reflns_number_gt 2063
_reflns_number_total 2253
_reflns_threshold_expression 'I > 2\s(I)'
_cod_data_source_file c5ce00470e2.cif
_cod_data_source_block wc57
_cod_depositor_comments 'Adding full bibliography for 7219775--7219784.cif.'
_cod_database_code 7219776
_shelx_shelxl_version_number 2014/7
_shelx_space_group_comment
;
The symmetry employed for this shelxl refinement is uniquely defined
by the following loop, which should always be used as a source of
symmetry information in preference to the above space-group names.
They are only intended as comments.
;
_shelx_estimated_absorpt_t_min 0.645
_shelx_estimated_absorpt_t_max 0.658

loop_
_space_group_symop_operation_xyz
'x, y, z'
'-x, y, -z+1/2'
'x+1/2, y+1/2, z'
'-x+1/2, y+1/2, -z+1/2'
'-x, -y, -z'
'x, -y, z-1/2'
'-x+1/2, -y+1/2, -z'
'x+1/2, -y+1/2, z-1/2'

loop_
_atom_site_label
_atom_site_type_symbol
_atom_site_fract_x
_atom_site_fract_y
_atom_site_fract_z
_atom_site_U_iso_or_equiv
_atom_site_adp_type
_atom_site_occupancy
_atom_site_site_symmetry_order
_atom_site_calc_flag
_atom_site_refinement_flags_posn
_atom_site_refinement_flags_adp
Cu Cu 0.22001(2) 0.55931(2) 0.33081(2) 0.01032(8) Uani 1 1 d . .
C1 C 0.44016(15) 0.71960(9) 0.24300(19) 0.0112(3) Uani 1 1 d . .
C2 C 0.38191(15) 0.78628(9) 0.23552(19) 0.0113(3) Uani 1 1 d . .
H2 H 0.3011 0.7862 0.2261 0.014 Uiso 1 1 calc R U
C3 C 0.43980(14) 0.85345(9) 0.24163(18) 0.0098(3) Uani 1 1 d . .
C4 C 0.37234(15) 0.64845(9) 0.2286(2) 0.0131(3) Uani 1 1 d . .
C5 C 0.36641(15) 0.92225(9) 0.22504(19) 0.0097(3) Uani 1 1 d . .
O1 O 0.37017(13) 0.60314(7) 0.13036(17) 0.0231(3) Uani 1 1 d . .
O2 O 0.32068(12) 0.64135(7) 0.32001(15) 0.0164(3) Uani 1 1 d . .
O3 O 0.29707(11) 0.92515(7) 0.29231(15) 0.0145(3) Uani 1 1 d . .
O4 O 0.37426(11) 0.97418(6) 0.13968(14) 0.0114(2) Uani 1 1 d . .
O5 O 0.34838(12) 0.53638(7) 0.52782(16) 0.0179(3) Uani 1 1 d D .
H5A H 0.3523(19) 0.4945(7) 0.564(3) 0.027 Uiso 1 1 d D U
H5B H 0.4162(12) 0.5547(11) 0.557(3) 0.027 Uiso 1 1 d D U
O6 O 0.10433(12) 0.57889(8) 0.12393(15) 0.0181(3) Uani 1 1 d D .
H6A H 0.1067(19) 0.5594(12) 0.0470(19) 0.027 Uiso 1 1 d D U
H6B H 0.0341(11) 0.5906(14) 0.107(2) 0.027 Uiso 1 1 d D U
O7 O 0.11551(12) 0.63051(7) 0.42583(14) 0.0145(3) Uani 1 1 d D .
H7A H 0.1516(19) 0.6223(11) 0.5185(12) 0.022 Uiso 1 1 d D U
H7B H 0.114(2) 0.6766(6) 0.414(2) 0.022 Uiso 1 1 d D U
O8 O 0.55669(13) 0.61173(9) 0.61276(18) 0.0244(3) Uani 1 1 d D .
H8A H 0.6191(15) 0.5988(15) 0.6851(18) 0.037 Uiso 1 1 d D U
H8B H 0.571(2) 0.6158(16) 0.5353(17) 0.037 Uiso 1 1 d D U
O9 O 0.12325(18) 0.77701(9) 0.4006(2) 0.0422(5) Uani 1 1 d D .
H9A H 0.156(2) 0.7936(17) 0.4900(16) 0.063 Uiso 1 1 d D U
H9B H 0.0594(18) 0.8007(17) 0.358(3) 0.063 Uiso 1 1 d D U

loop_
_atom_site_aniso_label
_atom_site_aniso_U_11
_atom_site_aniso_U_22
_atom_site_aniso_U_33
_atom_site_aniso_U_23
_atom_site_aniso_U_13
_atom_site_aniso_U_12
Cu 0.01063(12) 0.00805(12) 0.01335(12) 0.00044(7) 0.00590(9) -0.00194(7)
C1 0.0127(8) 0.0100(8) 0.0126(8) -0.0004(6) 0.0067(7) -0.0015(6)
C2 0.0101(7) 0.0103(8) 0.0149(8) -0.0009(6) 0.0065(7) -0.0008(6)
C3 0.0107(8) 0.0088(8) 0.0106(8) -0.0004(6) 0.0051(6) 0.0013(6)
C4 0.0104(8) 0.0095(8) 0.0198(9) 0.0012(6) 0.0065(7) 0.0009(6)
C5 0.0088(8) 0.0081(7) 0.0103(8) -0.0020(6) 0.0017(6) -0.0002(6)
O1 0.0292(8) 0.0135(7) 0.0350(8) -0.0101(6) 0.0215(7) -0.0076(6)
O2 0.0183(6) 0.0115(6) 0.0230(7) -0.0007(5) 0.0119(6) -0.0052(5)
O3 0.0144(6) 0.0123(6) 0.0201(7) 0.0008(5) 0.0104(5) 0.0028(5)
O4 0.0134(6) 0.0081(6) 0.0132(6) 0.0014(4) 0.0059(5) 0.0022(4)
O5 0.0140(6) 0.0131(6) 0.0228(7) 0.0053(5) 0.0032(5) -0.0021(5)
O6 0.0164(6) 0.0248(7) 0.0143(6) 0.0013(5) 0.0073(5) 0.0057(5)
O7 0.0172(6) 0.0127(6) 0.0144(6) -0.0003(5) 0.0072(5) 0.0007(5)
O8 0.0158(7) 0.0296(8) 0.0277(8) -0.0005(6) 0.0085(6) -0.0002(6)
O9 0.0559(12) 0.0180(8) 0.0326(9) -0.0024(7) -0.0035(8) 0.0061(8)

loop_
_atom_type_symbol
_atom_type_description
_atom_type_scat_dispersion_real
_atom_type_scat_dispersion_imag
_atom_type_scat_source
C C 0.0033 0.0016 'International Tables Vol C Tables 4.2.6.8 and 6.1.1.4'
H H 0.0000 0.0000 'International Tables Vol C Tables 4.2.6.8 and 6.1.1.4'
O O 0.0106 0.0060 'International Tables Vol C Tables 4.2.6.8 and 6.1.1.4'
Cu Cu 0.3201 1.2651 'International Tables Vol C Tables 4.2.6.8 and 6.1.1.4'

loop_
_geom_angle_atom_site_label_1
_geom_angle_atom_site_label_2
_geom_angle_atom_site_label_3
_geom_angle
_geom_angle_site_symmetry_1
_geom_angle_site_symmetry_3
O2 Cu O4 175.22(5) . 4_545
O2 Cu O5 86.44(6) . .
O2 Cu O6 91.15(6) . .
O2 Cu O7 92.90(5) . .
O4 Cu O5 88.90(5) 4_545 .
O4 Cu O6 93.60(6) 4_545 .
O4 Cu O7 86.48(5) 4_545 .
O5 Cu O6 173.57(6) . .
O5 Cu O7 95.36(5) . .
O6 Cu O7 90.71(5) . .
C1 C1 C2 119.43(10) 2_655 .
C1 C1 C4 121.03(9) 2_655 .
C2 C1 C4 119.48(15) . .
C1 C2 H2 119.3 . .
C1 C2 C3 121.33(15) . .
H2 C2 C3 119.3 . .
C2 C3 C3 119.23(10) . 2_655
C2 C3 C5 116.86(14) . .
C3 C3 C5 123.88(9) 2_655 .
C1 C4 O1 118.78(16) . .
C1 C4 O2 115.20(15) . .
O1 C4 O2 126.01(16) . .
C3 C5 O3 118.26(15) . .
C3 C5 O4 119.16(15) . .
O3 C5 O4 122.54(15) . .
Cu O2 C4 127.22(12) . .
Cu O4 C5 106.55(10) 4 .
Cu O5 H5A 119.3(15) . .
Cu O5 H5B 123.0(16) . .
H5A O5 H5B 110.1(15) . .
Cu O6 H6A 124.0(16) . .
Cu O6 H6B 121.2(16) . .
H6A O6 H6B 109.2(15) . .
Cu O7 H7A 100.8(16) . .
Cu O7 H7B 120.2(16) . .
H7A O7 H7B 107.1(14) . .
H8A O8 H8B 108.6(15) . .
H9A O9 H9B 106.7(16) . .

loop_
_geom_bond_atom_site_label_1
_geom_bond_atom_site_label_2
_geom_bond_distance
_geom_bond_site_symmetry_2
Cu O2 1.9553(12) .
Cu O4 2.0090(12) 4_545
Cu O5 1.9548(13) .
Cu O6 1.9517(13) .
Cu O7 2.2432(13) .
C1 C1 1.406(3) 2_655
C1 C2 1.389(2) .
C1 C4 1.508(2) .
C2 H2 0.950 .
C2 C3 1.397(2) .
C3 C3 1.407(3) 2_655
C3 C5 1.505(2) .
C4 O1 1.242(2) .
C4 O2 1.271(2) .
C5 O3 1.250(2) .
C5 O4 1.276(2) .
O4 Cu 2.0090(12) 4
O5 H5A 0.828(9) .
O5 H5B 0.827(9) .
O6 H6A 0.828(9) .
O6 H6B 0.829(9) .
O7 H7A 0.832(9) .
O7 H7B 0.843(9) .
O8 H8A 0.832(10) .
O8 H8B 0.832(9) .
O9 H9A 0.843(10) .
O9 H9B 0.838(10) .

loop_
_geom_hbond_atom_site_label_D
_geom_hbond_atom_site_label_H
_geom_hbond_atom_site_label_A
_geom_hbond_distance_DH
_geom_hbond_distance_HA
_geom_hbond_distance_DA
_geom_hbond_angle_DHA
_geom_hbond_site_symmetry_A
O5 H5A O1 0.828(9) 1.866(10) 2.6897(19) 173(2) 6_566
O5 H5B O8 0.827(9) 1.883(9) 2.701(2) 170(2) .
O6 H6A O4 0.828(9) 1.989(10) 2.8103(18) 172(2) 7_565
O6 H6B O7 0.829(9) 1.865(10) 2.6880(19) 172(3) 2
O7 H7A O3 0.832(9) 1.874(10) 2.6746(18) 161(2) 7_566
O7 H7B O9 0.843(9) 1.833(10) 2.674(2) 175(2) .
O8 H8A O3 0.832(10) 2.037(14) 2.816(2) 156(2) 8_566
O8 H8B O1 0.832(9) 1.995(12) 2.809(2) 166(3) 2_655
O9 H9A O2 0.843(10) 2.093(15) 2.893(2) 158(3) 7_566
O9 H9B O8 0.838(10) 2.22(2) 2.941(2) 145(2) 7_566

loop_
_geom_torsion_atom_site_label_1
_geom_torsion_atom_site_label_2
_geom_torsion_atom_site_label_3
_geom_torsion_atom_site_label_4
_geom_torsion
_geom_torsion_site_symmetry_1
_geom_torsion_site_symmetry_4
C1 C1 C2 C3 0.0(3) 2_655 .
C4 C1 C2 C3 -177.16(16) . .
C1 C2 C3 C3 -1.1(3) . 2_655
C1 C2 C3 C5 177.16(15) . .
C1 C1 C4 O1 -51.5(3) 2_655 .
C1 C1 C4 O2 129.3(2) 2_655 .
C2 C1 C4 O1 125.59(19) . .
C2 C1 C4 O2 -53.6(2) . .
C2 C3 C5 O3 41.6(2) . .
C2 C3 C5 O4 -136.21(17) . .
C3 C3 C5 O3 -140.2(2) 2_655 .
C3 C3 C5 O4 42.0(3) 2_655 .
C1 C4 O2 Cu 177.49(11) . .
O1 C4 O2 Cu -1.6(3) . .
C3 C5 O4 Cu -173.10(12) . 4
O3 C5 O4 Cu 9.19(19) . 4
